data_4038217
loop_
_publ_author_name
'Helberg, Julian'
'Amp\&sler, Torsten'
'Zipse, Hendrik'

_publ_section_title
;
 Pyridinyl Amide Ion Pairs as Lewis Base Organocatalysts.
;
_journal_name_full 'The Journal of organic chemistry'
_journal_paper_doi 10.1021/acs.joc.0c00114
_journal_year 2020
_chemical_formula_moiety 'C12 H9 N3 O2 S, C2 H6 O S'
_chemical_formula_sum 'C14 H15 N3 O3 S2'
_chemical_formula_weight 337.41
_chemical_name_common 482saccH
_space_group_crystal_system monoclinic
_space_group_IT_number 15
_space_group_name_Hall '-C 2yc'
_space_group_name_H-M_alt 'C 1 2/c 1'
_atom_sites_solution_hydrogens mixed
_audit_block_code C12H9N3O2S_C2H6OS_xv540_zipse
_audit_creation_method 'APEX3 v2018.7-2'
_audit_update_record 03-Sep-19
_cell_angle_alpha 90
_cell_angle_beta 90.975(2)
_cell_angle_gamma 90
_cell_formula_units_Z 8
_cell_length_a 22.0954(14)
_cell_length_b 8.0559(6)
_cell_length_c 16.8525(11)
_cell_measurement_reflns_used 9690
_cell_measurement_temperature 105.(2)
_cell_measurement_theta_max 30.5228
_cell_measurement_theta_min 2.6913
_cell_volume 2999.3(4)
_computing_cell_refinement 'SAINT V8.38A (Bruker AXS Inc., 2017)'
_computing_data_collection 'APEX3 v2016.5-0, Bruker AXS (2016)'
_computing_data_reduction 'SAINT V8.38A (Bruker AXS Inc., 2017)'
_computing_molecular_graphics 'shelXle (C.B. Huebschle, rev 924)'
_computing_structure_refinement 'SHELXL-2018/3 (Sheldrick, 2018)'
_computing_structure_solution 'SHELXT 2014/5 (Sheldrick, 2014)'
_diffrn_ambient_temperature 105.(2)
_diffrn_detector_area_resol_mean 7.3910
_diffrn_measured_fraction_theta_full 0.997
_diffrn_measured_fraction_theta_max 0.998
_diffrn_measurement_device 'fixed-chi three-circle diffractometer'
_diffrn_measurement_device_type 'Bruker D8 Venture TXS'
_diffrn_measurement_method 'mix of phi and omega scans'
_diffrn_radiation_monochromator 'focusing mirrors'
_diffrn_radiation_type MoK\a
_diffrn_radiation_wavelength 0.71073
_diffrn_reflns_av_R_equivalents 0.0263
_diffrn_reflns_av_unetI/netI 0.0191
_diffrn_reflns_Laue_measured_fraction_full 0.997
_diffrn_reflns_Laue_measured_fraction_max 0.998
_diffrn_reflns_limit_h_max 31
_diffrn_reflns_limit_h_min -31
_diffrn_reflns_limit_k_max 11
_diffrn_reflns_limit_k_min -11
_diffrn_reflns_limit_l_max 24
_diffrn_reflns_limit_l_min -23
_diffrn_reflns_number 28539
_diffrn_reflns_point_group_measured_fraction_full 0.997
_diffrn_reflns_point_group_measured_fraction_max 0.998
_diffrn_reflns_theta_full 25.242
_diffrn_reflns_theta_max 30.503
_diffrn_reflns_theta_min 3.016
_diffrn_source 'rotating anode (TXS)'
_diffrn_source_current 50
_diffrn_source_power 2.5
_diffrn_source_type 'Bruker TXS'
_diffrn_source_voltage 50
_exptl_absorpt_coefficient_mu 0.371
_exptl_absorpt_correction_T_max 0.97
_exptl_absorpt_correction_T_min 0.94
_exptl_absorpt_correction_type multi-scan
_exptl_absorpt_process_details
;
SADABS-2016/2 - Bruker AXS area detector scaling and absorption correction
;
_exptl_crystal_colour colourless
_exptl_crystal_density_diffrn 1.494
_exptl_crystal_density_method 'not measured'
_exptl_crystal_description block
_exptl_crystal_F_000 1408
_exptl_crystal_size_max 0.100
_exptl_crystal_size_mid 0.090
_exptl_crystal_size_min 0.070
_refine_diff_density_max 0.406
_refine_diff_density_min -0.450
_refine_diff_density_rms 0.057
_refine_ls_extinction_method none
_refine_ls_goodness_of_fit_ref 1.080
_refine_ls_hydrogen_treatment mixed
_refine_ls_matrix_type full
_refine_ls_number_parameters 205
_refine_ls_number_reflns 4576
_refine_ls_number_restraints 0
_refine_ls_restrained_S_all 1.080
_refine_ls_R_factor_all 0.0319
_refine_ls_R_factor_gt 0.0290
_refine_ls_shift/su_max 0.001
_refine_ls_shift/su_mean 0.000
_refine_ls_structure_factor_coef Fsqd
_refine_ls_weighting_details 'w=1/[\s^2^(Fo^2^)+(0.0346P)^2^+3.5011P] where P=(Fo^2^+2Fc^2^)/3'
_refine_ls_weighting_scheme calc
_refine_ls_wR_factor_gt 0.0786
_refine_ls_wR_factor_ref 0.0812
_reflns_Friedel_coverage 0.000
_reflns_number_gt 4234
_reflns_number_total 4576
_reflns_threshold_expression 'I > 2\s(I)'
_cod_data_source_file jo0c00114_si_002.cif
_cod_data_source_block xv540
_cod_depositor_comments
;
The following automatic conversions were performed:

data item '_exptl_absorpt_correction_type' value 'Multi-Scan' was
changed to 'multi-scan' in accordance with the
/home/data/users/saulius/crontab/automatic-downloads/rss-feeds/ACS/lib/dictionaries/cif_core.dic
dictionary named 'cif_core.dic' version 2.4.2 last updated on
2011-04-26.

Automatic conversion script
Id: cif_fix_values 7556 2019-12-06 15:28:31Z antanas 
;
_cod_database_code 4038217
_shelx_estimated_absorpt_t_min 0.964
_shelx_estimated_absorpt_t_max 0.974
_shelx_space_group_comment
;
The symmetry employed for this shelxl refinement is uniquely defined
by the following loop, which should always be used as a source of
symmetry information in preference to the above space-group names.
They are only intended as comments.
;

loop_
_space_group_symop_operation_xyz
'x, y, z'
'-x, y, -z+1/2'
'x+1/2, y+1/2, z'
'-x+1/2, y+1/2, -z+1/2'
'-x, -y, -z'
'x, -y, z-1/2'
'-x+1/2, -y+1/2, -z'
'x+1/2, -y+1/2, z-1/2'

loop_
_atom_site_label
_atom_site_type_symbol
_atom_site_fract_x
_atom_site_fract_y
_atom_site_fract_z
_atom_site_U_iso_or_equiv
_atom_site_adp_type
_atom_site_occupancy
_atom_site_site_symmetry_order
_atom_site_calc_flag
_atom_site_refinement_flags_posn
_atom_site_refinement_flags_adp
_atom_site_refinement_flags_occupancy
_atom_site_disorder_assembly
_atom_site_disorder_group
C1 C 0.35598(4) 0.58676(12) 0.47994(6) 0.01241(17) Uani 1 1 d . . . . .
C2 C 0.32326(4) 0.74070(12) 0.45555(6) 0.01216(17) Uani 1 1 d . . . . .
C3 C 0.28889(4) 0.70948(12) 0.38725(6) 0.01283(17) Uani 1 1 d . . . . .
N3 N 0.52734(5) 0.24912(15) 0.61811(6) 0.0281(2) Uani 1 1 d . . . . .
C4 C 0.25501(5) 0.83036(13) 0.34859(6) 0.01558(19) Uani 1 1 d . . . . .
H4 H 0.231974 0.806237 0.301891 0.019 Uiso 1 1 calc R U . . .
C5 C 0.25631(5) 0.98941(13) 0.38148(7) 0.0171(2) Uani 1 1 d . . . . .
H5 H 0.233583 1.075953 0.356912 0.020 Uiso 1 1 calc R U . . .
C6 C 0.29049(5) 1.02293(13) 0.44988(7) 0.01702(19) Uani 1 1 d . . . . .
H6 H 0.290593 1.132140 0.471146 0.020 Uiso 1 1 calc R U . . .
C7 C 0.32462(5) 0.89937(13) 0.48785(6) 0.01522(19) Uani 1 1 d . . . . .
H7 H 0.348011 0.923101 0.534297 0.018 Uiso 1 1 calc R U . . .
C8 C 0.43526(5) 0.46795(13) 0.56766(6) 0.01423(18) Uani 1 1 d . . . . .
C9 C 0.43974(6) 0.31053(16) 0.53463(7) 0.0260(3) Uani 1 1 d . . . . .
H9 H 0.412188 0.274236 0.494368 0.031 Uiso 1 1 calc R U . . .
C10 C 0.48597(8) 0.20806(19) 0.56260(8) 0.0361(4) Uani 1 1 d . . . . .
H10 H 0.488410 0.099846 0.540480 0.043 Uiso 1 1 calc R U . . .
C11 C 0.52114(5) 0.39951(16) 0.64993(7) 0.0214(2) Uani 1 1 d . . . . .
H11 H 0.549146 0.431910 0.690428 0.026 Uiso 1 1 calc R U . . .
C12 C 0.47643(5) 0.51151(14) 0.62767(7) 0.0195(2) Uani 1 1 d . . . . .
H12 H 0.473867 0.616606 0.652962 0.023 Uiso 1 1 calc R U . . .
C13 C 0.41898(6) 0.13083(17) 0.30999(7) 0.0245(2) Uani 1 1 d . . . . .
H13A H 0.403925 0.070425 0.356111 0.037 Uiso 1 1 calc R U . . .
H13B H 0.416939 0.250484 0.320096 0.037 Uiso 1 1 calc R U . . .
H13C H 0.461040 0.098838 0.300577 0.037 Uiso 1 1 calc R U . . .
C14 C 0.38691(6) -0.13665(15) 0.22259(8) 0.0230(2) Uani 1 1 d . . . . .
H14A H 0.373773 -0.186227 0.272529 0.034 Uiso 1 1 calc R U . . .
H14B H 0.430242 -0.157257 0.215943 0.034 Uiso 1 1 calc R U . . .
H14C H 0.364142 -0.186364 0.178196 0.034 Uiso 1 1 calc R U . . .
N1 N 0.34721(4) 0.45525(11) 0.43521(5) 0.01484(17) Uani 1 1 d . . . . .
N2 N 0.39298(4) 0.58947(11) 0.54398(5) 0.01450(16) Uani 1 1 d . . . . .
H2 H 0.3924(7) 0.678(2) 0.5745(10) 0.024(4) Uiso 1 1 d . . . . .
O1 O 0.24678(4) 0.40271(10) 0.36603(5) 0.01926(16) Uani 1 1 d . . . . .
O2 O 0.33320(4) 0.49036(10) 0.28725(5) 0.01895(16) Uani 1 1 d . . . . .
O3 O 0.40684(4) 0.14945(12) 0.15408(5) 0.02667(19) Uani 1 1 d . . . . .
S1 S 0.30107(2) 0.50039(3) 0.36082(2) 0.01332(7) Uani 1 1 d . . . . .
S2 S 0.37342(2) 0.08113(3) 0.22459(2) 0.01811(7) Uani 1 1 d . . . . .

loop_
_atom_site_aniso_label
_atom_site_aniso_U_11
_atom_site_aniso_U_22
_atom_site_aniso_U_33
_atom_site_aniso_U_23
_atom_site_aniso_U_13
_atom_site_aniso_U_12
C1 0.0131(4) 0.0118(4) 0.0123(4) 0.0001(3) -0.0014(3) 0.0009(3)
C2 0.0122(4) 0.0114(4) 0.0129(4) 0.0006(3) -0.0005(3) 0.0008(3)
C3 0.0137(4) 0.0111(4) 0.0137(4) 0.0004(3) -0.0015(3) -0.0002(3)
N3 0.0303(5) 0.0321(6) 0.0216(5) 0.0008(4) -0.0044(4) 0.0167(5)
C4 0.0155(4) 0.0149(4) 0.0162(4) 0.0030(4) -0.0029(3) 0.0001(3)
C5 0.0175(5) 0.0134(4) 0.0203(5) 0.0041(4) 0.0000(4) 0.0022(4)
C6 0.0200(5) 0.0112(4) 0.0199(5) 0.0002(4) 0.0010(4) 0.0012(4)
C7 0.0175(4) 0.0131(4) 0.0150(4) -0.0017(3) -0.0010(3) -0.0001(3)
C8 0.0147(4) 0.0156(4) 0.0124(4) 0.0011(3) -0.0017(3) 0.0031(4)
C9 0.0371(7) 0.0208(5) 0.0196(5) -0.0062(4) -0.0120(5) 0.0127(5)
C10 0.0528(9) 0.0291(7) 0.0258(6) -0.0096(5) -0.0148(6) 0.0262(6)
C11 0.0168(5) 0.0261(6) 0.0210(5) 0.0044(4) -0.0044(4) 0.0027(4)
C12 0.0183(5) 0.0186(5) 0.0212(5) -0.0003(4) -0.0067(4) 0.0015(4)
C13 0.0236(5) 0.0289(6) 0.0209(5) -0.0033(5) -0.0031(4) 0.0028(5)
C14 0.0231(5) 0.0156(5) 0.0302(6) 0.0051(4) -0.0025(4) -0.0001(4)
N1 0.0175(4) 0.0125(4) 0.0144(4) -0.0014(3) -0.0054(3) 0.0019(3)
N2 0.0167(4) 0.0128(4) 0.0139(4) -0.0024(3) -0.0048(3) 0.0032(3)
O1 0.0185(4) 0.0149(4) 0.0240(4) -0.0002(3) -0.0063(3) -0.0040(3)
O2 0.0227(4) 0.0200(4) 0.0141(3) -0.0035(3) -0.0025(3) 0.0011(3)
O3 0.0353(5) 0.0235(4) 0.0210(4) 0.0112(3) -0.0047(3) -0.0042(4)
S1 0.01542(12) 0.01113(11) 0.01325(12) -0.00121(8) -0.00468(8) 0.00004(8)
S2 0.01636(12) 0.01614(13) 0.02165(13) 0.00310(9) -0.00443(9) 0.00172(9)

loop_
_atom_type_symbol
_atom_type_description
_atom_type_scat_dispersion_real
_atom_type_scat_dispersion_imag
_atom_type_scat_source
C C 0.0033 0.0016 'International Tables Vol C Tables 4.2.6.8 and 6.1.1.4'
H H 0.0000 0.0000 'International Tables Vol C Tables 4.2.6.8 and 6.1.1.4'
N N 0.0061 0.0033 'International Tables Vol C Tables 4.2.6.8 and 6.1.1.4'
O O 0.0106 0.0060 'International Tables Vol C Tables 4.2.6.8 and 6.1.1.4'
S S 0.1246 0.1234 'International Tables Vol C Tables 4.2.6.8 and 6.1.1.4'

loop_
_geom_angle_atom_site_label_1
_geom_angle_atom_site_label_2
_geom_angle_atom_site_label_3
_geom_angle
_geom_angle_site_symmetry_1
_geom_angle_site_symmetry_3
_geom_angle_publ_flag
N1 C1 N2 123.82(9) . . ?
N1 C1 C2 116.56(9) . . ?
N2 C1 C2 119.61(9) . . ?
C7 C2 C3 119.89(9) . . ?
C7 C2 C1 130.59(9) . . ?
C3 C2 C1 109.47(9) . . ?
C4 C3 C2 123.05(9) . . ?
C4 C3 S1 129.52(8) . . ?
C2 C3 S1 107.35(7) . . ?
C11 N3 C10 115.60(10) . . ?
C3 C4 C5 116.83(10) . . ?
C3 C4 H4 121.6 . . ?
C5 C4 H4 121.6 . . ?
C6 C5 C4 120.89(10) . . ?
C6 C5 H5 119.6 . . ?
C4 C5 H5 119.6 . . ?
C5 C6 C7 121.43(10) . . ?
C5 C6 H6 119.3 . . ?
C7 C6 H6 119.3 . . ?
C2 C7 C6 117.91(10) . . ?
C2 C7 H7 121.0 . . ?
C6 C7 H7 121.0 . . ?
C9 C8 C12 118.07(10) . . ?
C9 C8 N2 124.98(10) . . ?
C12 C8 N2 116.93(10) . . ?
C8 C9 C10 117.61(11) . . ?
C8 C9 H9 121.2 . . ?
C10 C9 H9 121.2 . . ?
N3 C10 C9 125.43(12) . . ?
N3 C10 H10 117.3 . . ?
C9 C10 H10 117.3 . . ?
N3 C11 C12 124.12(11) . . ?
N3 C11 H11 117.9 . . ?
C12 C11 H11 117.9 . . ?
C11 C12 C8 119.10(11) . . ?
C11 C12 H12 120.5 . . ?
C8 C12 H12 120.5 . . ?
S2 C13 H13A 109.5 . . ?
S2 C13 H13B 109.5 . . ?
H13A C13 H13B 109.5 . . ?
S2 C13 H13C 109.5 . . ?
H13A C13 H13C 109.5 . . ?
H13B C13 H13C 109.5 . . ?
S2 C14 H14A 109.5 . . ?
S2 C14 H14B 109.5 . . ?
H14A C14 H14B 109.5 . . ?
S2 C14 H14C 109.5 . . ?
H14A C14 H14C 109.5 . . ?
H14B C14 H14C 109.5 . . ?
C1 N1 S1 110.07(7) . . ?
C1 N2 C8 127.52(9) . . ?
C1 N2 H2 117.8(11) . . ?
C8 N2 H2 114.6(11) . . ?
O1 S1 O2 116.44(5) . . ?
O1 S1 N1 109.85(5) . . ?
O2 S1 N1 109.60(5) . . ?
O1 S1 C3 112.09(5) . . ?
O2 S1 C3 110.50(5) . . ?
N1 S1 C3 96.54(5) . . ?
O3 S2 C14 105.05(6) . . ?
O3 S2 C13 105.98(6) . . ?
C14 S2 C13 98.27(6) . . ?

loop_
_geom_bond_atom_site_label_1
_geom_bond_atom_site_label_2
_geom_bond_distance
_geom_bond_site_symmetry_2
_geom_bond_publ_flag
C1 N1 1.3127(13) . ?
C1 N2 1.3429(13) . ?
C1 C2 1.4898(14) . ?
C2 C7 1.3894(14) . ?
C2 C3 1.3911(13) . ?
C3 C4 1.3845(14) . ?
C3 S1 1.7641(10) . ?
N3 C11 1.3330(17) . ?
N3 C10 1.3383(18) . ?
C4 C5 1.3962(15) . ?
C4 H4 0.9500 . ?
C5 C6 1.3937(16) . ?
C5 H5 0.9500 . ?
C6 C7 1.3973(15) . ?
C6 H6 0.9500 . ?
C7 H7 0.9500 . ?
C8 C9 1.3892(15) . ?
C8 C12 1.3936(15) . ?
C8 N2 1.4063(13) . ?
C9 C10 1.3894(17) . ?
C9 H9 0.9500 . ?
C10 H10 0.9500 . ?
C11 C12 1.3849(15) . ?
C11 H11 0.9500 . ?
C12 H12 0.9500 . ?
C13 S2 1.7876(12) . ?
C13 H13A 0.9800 . ?
C13 H13B 0.9800 . ?
C13 H13C 0.9800 . ?
C14 S2 1.7800(12) . ?
C14 H14A 0.9800 . ?
C14 H14B 0.9800 . ?
C14 H14C 0.9800 . ?
N1 S1 1.6432(9) . ?
N2 H2 0.882(17) . ?
O1 S1 1.4385(8) . ?
O2 S1 1.4414(8) . ?
O3 S2 1.5132(9) . ?

loop_
_geom_hbond_atom_site_label_D
_geom_hbond_atom_site_label_H
_geom_hbond_atom_site_label_A
_geom_hbond_distance_DH
_geom_hbond_distance_HA
_geom_hbond_distance_DA
_geom_hbond_angle_DHA
_geom_hbond_site_symmetry_A
N2 H2 O3 0.882(17) 1.952(17) 2.8178(12) 166.8(15) 6_566

loop_
_geom_torsion_atom_site_label_1
_geom_torsion_atom_site_label_2
_geom_torsion_atom_site_label_3
_geom_torsion_atom_site_label_4
_geom_torsion
_geom_torsion_site_symmetry_1
_geom_torsion_site_symmetry_2
_geom_torsion_site_symmetry_3
_geom_torsion_site_symmetry_4
_geom_torsion_publ_flag
N1 C1 C2 C7 -177.27(10) . . . . ?
N2 C1 C2 C7 1.49(17) . . . . ?
N1 C1 C2 C3 -0.01(13) . . . . ?
N2 C1 C2 C3 178.75(9) . . . . ?
C7 C2 C3 C4 -0.06(15) . . . . ?
C1 C2 C3 C4 -177.66(9) . . . . ?
C7 C2 C3 S1 176.96(8) . . . . ?
C1 C2 C3 S1 -0.64(10) . . . . ?
C2 C3 C4 C5 -0.22(16) . . . . ?
S1 C3 C4 C5 -176.53(8) . . . . ?
C3 C4 C5 C6 0.21(16) . . . . ?
C4 C5 C6 C7 0.07(17) . . . . ?
C3 C2 C7 C6 0.34(15) . . . . ?
C1 C2 C7 C6 177.36(10) . . . . ?
C5 C6 C7 C2 -0.35(16) . . . . ?
C12 C8 C9 C10 -1.35(19) . . . . ?
N2 C8 C9 C10 177.13(13) . . . . ?
C11 N3 C10 C9 2.4(2) . . . . ?
C8 C9 C10 N3 -1.1(2) . . . . ?
C10 N3 C11 C12 -1.4(2) . . . . ?
N3 C11 C12 C8 -0.85(19) . . . . ?
C9 C8 C12 C11 2.24(17) . . . . ?
N2 C8 C12 C11 -176.36(10) . . . . ?
N2 C1 N1 S1 -177.99(8) . . . . ?
C2 C1 N1 S1 0.71(12) . . . . ?
N1 C1 N2 C8 10.95(17) . . . . ?
C2 C1 N2 C8 -167.70(10) . . . . ?
C9 C8 N2 C1 -10.23(18) . . . . ?
C12 C8 N2 C1 168.27(11) . . . . ?
C1 N1 S1 O1 -117.28(8) . . . . ?
C1 N1 S1 O2 113.58(8) . . . . ?
C1 N1 S1 C3 -0.94(8) . . . . ?
C4 C3 S1 O1 -67.76(11) . . . . ?
C2 C3 S1 O1 115.48(7) . . . . ?
C4 C3 S1 O2 63.90(11) . . . . ?
C2 C3 S1 O2 -112.87(7) . . . . ?
C4 C3 S1 N1 177.69(10) . . . . ?
C2 C3 S1 N1 0.93(8) . . . . ?
